data_2220031
loop_
_publ_author_name
'Wang, Zhi-Hui'
'Ma, Jian-Fang'
'Wu, Hua'
'Liu, Hai-Yan'

_publ_section_title {5,5'-Bis(methoxycarbonylmethoxy)-2,2'-[ethane-1,2-diylbis(nitrilomethylidyne)]diphenolato}copper(II)
_journal_coeditor_code ZL2141
_journal_issue 11
_journal_name_full 'Acta Crystallographica Section E'
_journal_page_first m1432
_journal_paper_doi 10.1107/S1600536808033084
_journal_volume 64
_journal_year 2008
_chemical_formula_iupac '[Cu (C22 H22 N2 O8)]'
_chemical_formula_moiety 'C22 H22 Cu N2 O8'
_chemical_formula_sum 'C22 H22 Cu N2 O8'
_chemical_formula_weight 505.96
_chemical_name_systematic
;
{5,5'-Bis(methoxycarbonylmethoxy)-2,2'-[ethane-1,2-
diylbis(nitrilomethylidyne)]diphenolato}copper(II)
;
_space_group_IT_number 2
_symmetry_cell_setting triclinic
_symmetry_space_group_name_Hall '-P 1'
_symmetry_space_group_name_H-M 'P -1'
_atom_sites_solution_hydrogens geom
_atom_sites_solution_primary direct
_atom_sites_solution_secondary difmap
_audit_creation_method SHELXL97
_cell_angle_alpha 85.251(2)
_cell_angle_beta 80.381(2)
_cell_angle_gamma 75.383(2)
_cell_formula_units_Z 2
_cell_length_a 9.6680(10)
_cell_length_b 10.0120(10)
_cell_length_c 11.763(2)
_cell_measurement_reflns_used 4482
_cell_measurement_temperature 293(2)
_cell_measurement_theta_max 26.7
_cell_measurement_theta_min 1.8
_cell_volume 1085.3(2)
_computing_cell_refinement 'SAINT (Bruker, 1999)'
_computing_data_collection 'SMART (Bruker, 1997)'
_computing_data_reduction 'SAINT (Bruker, 1999)'
_computing_molecular_graphics 'SHELXTL-Plus (Sheldrick, 2008)'
_computing_publication_material 'SHELXL97 (Sheldrick, 2008)'
_computing_structure_refinement 'SHELXL97 (Sheldrick, 2008)'
_computing_structure_solution 'SHELXS97 (Sheldrick, 2008)'
_diffrn_ambient_temperature 293(2)
_diffrn_measured_fraction_theta_full 0.988
_diffrn_measured_fraction_theta_max 0.977
_diffrn_measurement_device_type 'Bruker APEX CCD area-detector'
_diffrn_measurement_method \w
_diffrn_radiation_monochromator graphite
_diffrn_radiation_source 'fine-focus sealed tube'
_diffrn_radiation_type MoK\a
_diffrn_radiation_wavelength 0.71069
_diffrn_reflns_av_R_equivalents 0.0182
_diffrn_reflns_av_sigmaI/netI 0.0530
_diffrn_reflns_limit_h_max 12
_diffrn_reflns_limit_h_min -9
_diffrn_reflns_limit_k_max 12
_diffrn_reflns_limit_k_min -9
_diffrn_reflns_limit_l_max 14
_diffrn_reflns_limit_l_min -13
_diffrn_reflns_number 6326
_diffrn_reflns_theta_full 25.00
_diffrn_reflns_theta_max 26.67
_diffrn_reflns_theta_min 1.76
_diffrn_standards_number 0
_exptl_absorpt_coefficient_mu 1.059
_exptl_absorpt_correction_T_max 0.778
_exptl_absorpt_correction_T_min 0.677
_exptl_absorpt_correction_type multi-scan
_exptl_absorpt_process_details '(SADABS; Sheldrick, 1996)'
_exptl_crystal_colour brown
_exptl_crystal_density_diffrn 1.548
_exptl_crystal_density_method 'not measured'
_exptl_crystal_description block
_exptl_crystal_F_000 522
_exptl_crystal_size_max 0.40
_exptl_crystal_size_mid 0.30
_exptl_crystal_size_min 0.25
_refine_diff_density_max 0.470
_refine_diff_density_min -0.318
_refine_ls_extinction_method none
_refine_ls_goodness_of_fit_ref 1.030
_refine_ls_hydrogen_treatment constr
_refine_ls_matrix_type full
_refine_ls_number_parameters 298
_refine_ls_number_reflns 4482
_refine_ls_number_restraints 0
_refine_ls_restrained_S_all 1.030
_refine_ls_R_factor_all 0.0832
_refine_ls_R_factor_gt 0.0530
_refine_ls_shift/su_max 0.000
_refine_ls_shift/su_mean 0.000
_refine_ls_structure_factor_coef Fsqd
_refine_ls_weighting_details 'calc w = 1/[\s^2^(Fo^2^)+(0.0435P)^2^+0.7616P] where P=(Fo^2^+2Fc^2^)/3'
_refine_ls_weighting_scheme calc
_refine_ls_wR_factor_gt 0.1086
_refine_ls_wR_factor_ref 0.1238
_reflns_number_gt 3096
_reflns_number_total 4482
_reflns_threshold_expression I>2\s(I)
_cod_data_source_file zl2141.cif
_cod_data_source_block I
_cod_database_code 2220031
_cod_database_fobs_code 2220031

loop_
_symmetry_equiv_pos_as_xyz
'x, y, z'
'-x, -y, -z'

loop_
_atom_site_type_symbol
_atom_site_label
_atom_site_fract_x
_atom_site_fract_y
_atom_site_fract_z
_atom_site_U_iso_or_equiv
_atom_site_adp_type
_atom_site_calc_flag
_atom_site_refinement_flags
_atom_site_occupancy
Cu Cu1 -0.02639(5) 0.15738(5) 0.40718(4) 0.04568(17) Uani d . 1
C C1 0.8714(5) 0.5674(5) 0.3845(4) 0.0811(15) Uani d . 1
H H1A 0.8657 0.6225 0.4488 0.122 Uiso calc R 1
H H1B 0.8845 0.6213 0.3139 0.122 Uiso calc R 1
H H1C 0.9518 0.4882 0.3850 0.122 Uiso calc R 1
C C2 0.7312(5) 0.4448(4) 0.3101(4) 0.0581(11) Uani d . 1
C C3 0.5930(4) 0.3988(4) 0.3310(3) 0.0519(10) Uani d . 1
H H3A 0.5849 0.3465 0.4039 0.062 Uiso calc R 1
H H3B 0.5108 0.4782 0.3334 0.062 Uiso calc R 1
C C4 0.4834(4) 0.2571(4) 0.2380(3) 0.0528(10) Uani d . 1
C C5 0.4966(4) 0.1810(5) 0.1410(3) 0.0578(11) Uani d . 1
H H5 0.5777 0.1718 0.0845 0.069 Uiso calc R 1
C C6 0.3889(4) 0.1208(4) 0.1310(3) 0.0558(10) Uani d . 1
H H6 0.3973 0.0705 0.0661 0.067 Uiso calc R 1
C C7 0.2642(4) 0.1313(4) 0.2149(3) 0.0466(9) Uani d . 1
C C8 0.2522(4) 0.2083(4) 0.3138(3) 0.0447(9) Uani d . 1
C C9 0.3649(4) 0.2707(4) 0.3234(3) 0.0499(9) Uani d . 1
H H9 0.3593 0.3212 0.3877 0.060 Uiso calc R 1
C C10 0.1556(4) 0.0667(4) 0.1949(3) 0.0546(10) Uani d . 1
H H10 0.1739 0.0167 0.1286 0.066 Uiso calc R 1
C C11 -0.0766(5) 0.0142(6) 0.2262(4) 0.0791(15) Uani d . 1
H H11A -0.1344 0.0822 0.1785 0.095 Uiso calc R 1
H H11B -0.0307 -0.0662 0.1809 0.095 Uiso calc R 1
C C12 -0.1694(5) -0.0249(5) 0.3272(4) 0.0785(15) Uani d . 1
H H12A -0.1265 -0.1178 0.3546 0.094 Uiso calc R 1
H H12B -0.2629 -0.0241 0.3069 0.094 Uiso calc R 1
C C13 -0.2968(4) 0.0871(4) 0.4993(4) 0.0567(11) Uani d . 1
H H13 -0.3664 0.0395 0.4938 0.068 Uiso calc R 1
C C14 -0.3203(4) 0.1694(4) 0.5965(3) 0.0484(9) Uani d . 1
C C15 -0.2202(4) 0.2436(4) 0.6176(3) 0.0461(9) Uani d . 1
C C16 -0.2502(4) 0.3153(4) 0.7201(3) 0.0501(10) Uani d . 1
H H16 -0.1866 0.3655 0.7347 0.060 Uiso calc R 1
C C17 -0.4452(4) 0.1743(5) 0.6791(4) 0.0609(11) Uani d . 1
H H17 -0.5127 0.1285 0.6649 0.073 Uiso calc R 1
C C18 -0.4712(4) 0.2421(5) 0.7772(4) 0.0628(12) Uani d . 1
H H18 -0.5545 0.2420 0.8297 0.075 Uiso calc R 1
C C19 -0.3721(4) 0.3127(4) 0.7997(3) 0.0548(10) Uani d . 1
C C20 -0.3016(4) 0.4378(5) 0.9347(4) 0.0638(12) Uani d . 1
H H20A -0.3435 0.4885 1.0040 0.077 Uiso calc R 1
H H20B -0.2760 0.5030 0.8741 0.077 Uiso calc R 1
C C21 -0.1672(5) 0.3315(5) 0.9570(3) 0.0571(11) Uani d . 1
C C22 0.0779(5) 0.3088(6) 0.9761(5) 0.1005(19) Uani d . 1
H H22A 0.1489 0.3625 0.9632 0.151 Uiso calc R 1
H H22B 0.1110 0.2290 0.9299 0.151 Uiso calc R 1
H H22C 0.0634 0.2799 1.0562 0.151 Uiso calc R 1
N N1 -0.1881(3) 0.0725(3) 0.4185(3) 0.0542(8) Uani d . 1
N N2 0.0342(3) 0.0715(3) 0.2610(3) 0.0540(8) Uani d . 1
O O1 -0.1002(3) 0.2473(3) 0.5482(2) 0.0537(7) Uani d . 1
O O2 0.1423(3) 0.2237(3) 0.3977(2) 0.0534(7) Uani d . 1
O O3 -0.4053(3) 0.3772(3) 0.9017(2) 0.0682(8) Uani d . 1
O O4 0.5962(3) 0.3158(3) 0.2393(2) 0.0674(8) Uani d . 1
O O5 -0.1593(3) 0.2113(3) 0.9815(3) 0.0723(9) Uani d . 1
O O6 -0.0568(3) 0.3915(3) 0.9447(3) 0.0736(9) Uani d . 1
O O7 0.7385(3) 0.5219(3) 0.3929(2) 0.0650(8) Uani d . 1
O O8 0.8223(4) 0.4170(5) 0.2289(4) 0.1257(18) Uani d . 1

loop_
_atom_site_aniso_label
_atom_site_aniso_U_11
_atom_site_aniso_U_22
_atom_site_aniso_U_33
_atom_site_aniso_U_12
_atom_site_aniso_U_13
_atom_site_aniso_U_23
Cu1 0.0420(3) 0.0513(3) 0.0476(3) -0.0201(2) -0.0019(2) -0.0069(2)
C1 0.071(3) 0.092(4) 0.095(4) -0.043(3) -0.011(3) -0.020(3)
C2 0.058(3) 0.058(3) 0.062(3) -0.023(2) 0.001(2) -0.009(2)
C3 0.051(2) 0.059(3) 0.049(2) -0.0212(19) -0.0031(18) -0.003(2)
C4 0.052(2) 0.061(3) 0.048(2) -0.024(2) -0.0011(19) -0.001(2)
C5 0.050(2) 0.075(3) 0.048(2) -0.023(2) 0.0092(19) -0.008(2)
C6 0.056(2) 0.066(3) 0.044(2) -0.018(2) 0.0061(19) -0.016(2)
C7 0.049(2) 0.044(2) 0.046(2) -0.0125(17) -0.0030(18) -0.0057(18)
C8 0.042(2) 0.048(2) 0.045(2) -0.0152(17) 0.0003(17) -0.0038(17)
C9 0.051(2) 0.057(2) 0.047(2) -0.0233(19) 0.0004(18) -0.0109(19)
C10 0.059(2) 0.060(3) 0.049(2) -0.022(2) -0.001(2) -0.016(2)
C11 0.073(3) 0.113(4) 0.069(3) -0.053(3) 0.000(2) -0.033(3)
C12 0.073(3) 0.093(4) 0.086(3) -0.050(3) -0.005(3) -0.025(3)
C13 0.046(2) 0.065(3) 0.066(3) -0.029(2) -0.007(2) 0.002(2)
C14 0.039(2) 0.055(2) 0.053(2) -0.0189(18) -0.0059(18) 0.0068(19)
C15 0.0350(19) 0.055(2) 0.047(2) -0.0136(17) -0.0037(17) 0.0067(19)
C16 0.040(2) 0.062(3) 0.049(2) -0.0179(18) -0.0001(17) -0.0035(19)
C17 0.044(2) 0.073(3) 0.071(3) -0.029(2) -0.004(2) 0.002(2)
C18 0.041(2) 0.077(3) 0.066(3) -0.018(2) 0.011(2) 0.003(2)
C19 0.041(2) 0.064(3) 0.052(2) -0.0060(19) 0.0019(19) 0.000(2)
C20 0.053(2) 0.072(3) 0.061(3) -0.011(2) 0.009(2) -0.018(2)
C21 0.065(3) 0.065(3) 0.038(2) -0.014(2) 0.0038(19) -0.010(2)
C22 0.075(4) 0.095(4) 0.136(5) -0.007(3) -0.044(3) -0.012(4)
N1 0.0485(19) 0.060(2) 0.061(2) -0.0244(16) -0.0032(17) -0.0137(17)
N2 0.054(2) 0.063(2) 0.053(2) -0.0263(17) -0.0062(16) -0.0137(17)
O1 0.0457(14) 0.0697(19) 0.0502(15) -0.0286(13) 0.0075(12) -0.0129(14)
O2 0.0483(15) 0.0673(18) 0.0489(15) -0.0277(13) 0.0086(12) -0.0172(13)
O3 0.0498(17) 0.088(2) 0.0567(18) -0.0110(16) 0.0147(14) -0.0127(16)
O4 0.0584(17) 0.093(2) 0.0611(18) -0.0453(17) 0.0108(14) -0.0208(16)
O5 0.087(2) 0.063(2) 0.065(2) -0.0197(17) -0.0041(16) -0.0023(16)
O6 0.066(2) 0.070(2) 0.086(2) -0.0150(17) -0.0160(17) -0.0054(18)
O7 0.0600(18) 0.078(2) 0.0647(19) -0.0299(16) -0.0067(15) -0.0144(16)
O8 0.093(3) 0.181(4) 0.126(3) -0.091(3) 0.052(3) -0.097(3)

loop_
_atom_type_symbol
_atom_type_description
_atom_type_scat_dispersion_real
_atom_type_scat_dispersion_imag
_atom_type_scat_source
C C 0.0033 0.0016 'International Tables Vol C Tables 4.2.6.8 and 6.1.1.4'
H H 0.0000 0.0000 'International Tables Vol C Tables 4.2.6.8 and 6.1.1.4'
N N 0.0061 0.0033 'International Tables Vol C Tables 4.2.6.8 and 6.1.1.4'
O O 0.0106 0.0060 'International Tables Vol C Tables 4.2.6.8 and 6.1.1.4'
Cu Cu 0.3201 1.2651 'International Tables Vol C Tables 4.2.6.8 and 6.1.1.4'

loop_
_geom_angle_atom_site_label_1
_geom_angle_atom_site_label_2
_geom_angle_atom_site_label_3
_geom_angle
O2 Cu1 O1 89.23(10)
O2 Cu1 N2 93.86(12)
O1 Cu1 N2 175.69(13)
O2 Cu1 N1 174.74(13)
O1 Cu1 N1 92.91(12)
N2 Cu1 N1 84.26(13)
O7 C1 H1A 109.5
O7 C1 H1B 109.5
H1A C1 H1B 109.5
O7 C1 H1C 109.5
H1A C1 H1C 109.5
H1B C1 H1C 109.5
O8 C2 O7 123.9(4)
O8 C2 C3 124.7(4)
O7 C2 C3 111.4(4)
O4 C3 C2 107.1(3)
O4 C3 H3A 110.3
C2 C3 H3A 110.3
O4 C3 H3B 110.3
C2 C3 H3B 110.3
H3A C3 H3B 108.5
O4 C4 C9 124.2(4)
O4 C4 C5 114.2(3)
C9 C4 C5 121.7(4)
C6 C5 C4 118.6(4)
C6 C5 H5 120.7
C4 C5 H5 120.7
C5 C6 C7 122.7(4)
C5 C6 H6 118.6
C7 C6 H6 118.6
C6 C7 C8 118.3(3)
C6 C7 C10 118.4(4)
C8 C7 C10 123.3(3)
O2 C8 C9 117.8(3)
O2 C8 C7 123.6(3)
C9 C8 C7 118.5(3)
C4 C9 C8 120.2(4)
C4 C9 H9 119.9
C8 C9 H9 119.9
N2 C10 C7 125.5(4)
N2 C10 H10 117.2
C7 C10 H10 117.2
C12 C11 N2 110.4(4)
C12 C11 H11A 109.6
N2 C11 H11A 109.6
C12 C11 H11B 109.6
N2 C11 H11B 109.6
H11A C11 H11B 108.1
C11 C12 N1 109.6(4)
C11 C12 H12A 109.7
N1 C12 H12A 109.7
C11 C12 H12B 109.7
N1 C12 H12B 109.7
H12A C12 H12B 108.2
N1 C13 C14 125.7(4)
N1 C13 H13 117.2
C14 C13 H13 117.2
C17 C14 C13 119.1(4)
C17 C14 C15 117.9(4)
C13 C14 C15 123.0(3)
O1 C15 C16 117.8(3)
O1 C15 C14 124.0(4)
C16 C15 C14 118.2(3)
C19 C16 C15 121.4(4)
C19 C16 H16 119.3
C15 C16 H16 119.3
C18 C17 C14 123.0(4)
C18 C17 H17 118.5
C14 C17 H17 118.5
C17 C18 C19 119.4(4)
C17 C18 H18 120.3
C19 C18 H18 120.3
O3 C19 C16 124.2(4)
O3 C19 C18 115.8(3)
C16 C19 C18 120.0(4)
O3 C20 C21 112.0(4)
O3 C20 H20A 109.2
C21 C20 H20A 109.2
O3 C20 H20B 109.2
C21 C20 H20B 109.2
H20A C20 H20B 107.9
O5 C21 O6 125.0(4)
O5 C21 C20 125.8(4)
O6 C21 C20 109.2(4)
O6 C22 H22A 109.5
O6 C22 H22B 109.5
H22A C22 H22B 109.5
O6 C22 H22C 109.5
H22A C22 H22C 109.5
H22B C22 H22C 109.5
C13 N1 C12 120.7(3)
C13 N1 Cu1 126.4(3)
C12 N1 Cu1 112.7(2)
C10 N2 C11 121.1(3)
C10 N2 Cu1 125.9(3)
C11 N2 Cu1 112.9(3)
C15 O1 Cu1 128.0(2)
C8 O2 Cu1 127.6(2)
C19 O3 C20 118.2(3)
C4 O4 C3 119.5(3)
C21 O6 C22 117.1(4)
C2 O7 C1 116.2(3)

loop_
_geom_bond_atom_site_label_1
_geom_bond_atom_site_label_2
_geom_bond_distance
Cu1 O2 1.894(2)
Cu1 O1 1.897(3)
Cu1 N2 1.922(3)
Cu1 N1 1.941(3)
C1 O7 1.454(5)
C1 H1A 0.9600
C1 H1B 0.9600
C1 H1C 0.9600
C2 O8 1.186(5)
C2 O7 1.313(5)
C2 C3 1.497(5)
C3 O4 1.407(4)
C3 H3A 0.9700
C3 H3B 0.9700
C4 O4 1.366(4)
C4 C9 1.379(5)
C4 C5 1.394(5)
C5 C6 1.353(5)
C5 H5 0.9300
C6 C7 1.412(5)
C6 H6 0.9300
C7 C8 1.421(5)
C7 C10 1.423(5)
C8 O2 1.310(4)
C8 C9 1.410(5)
C9 H9 0.9300
C10 N2 1.287(5)
C10 H10 0.9300
C11 C12 1.453(6)
C11 N2 1.463(5)
C11 H11A 0.9700
C11 H11B 0.9700
C12 N1 1.469(5)
C12 H12A 0.9700
C12 H12B 0.9700
C13 N1 1.281(5)
C13 C14 1.419(6)
C13 H13 0.9300
C14 C17 1.411(5)
C14 C15 1.422(5)
C15 O1 1.309(4)
C15 C16 1.405(5)
C16 C19 1.381(5)
C16 H16 0.9300
C17 C18 1.342(6)
C17 H17 0.9300
C18 C19 1.395(6)
C18 H18 0.9300
C19 O3 1.362(5)
C20 O3 1.415(5)
C20 C21 1.504(6)
C20 H20A 0.9700
C20 H20B 0.9700
C21 O5 1.200(5)
C21 O6 1.333(5)
C22 O6 1.444(5)
C22 H22A 0.9600
C22 H22B 0.9600
C22 H22C 0.9600

loop_
_geom_torsion_atom_site_label_1
_geom_torsion_atom_site_label_2
_geom_torsion_atom_site_label_3
_geom_torsion_atom_site_label_4
_geom_torsion
O8 C2 C3 O4 1.7(7)
O7 C2 C3 O4 -179.1(3)
O4 C4 C5 C6 -178.9(4)
C9 C4 C5 C6 0.7(7)
C4 C5 C6 C7 -0.4(7)
C5 C6 C7 C8 -0.1(6)
C5 C6 C7 C10 178.6(4)
C6 C7 C8 O2 -179.2(4)
C10 C7 C8 O2 2.2(6)
C6 C7 C8 C9 0.1(6)
C10 C7 C8 C9 -178.5(4)
O4 C4 C9 C8 178.9(4)
C5 C4 C9 C8 -0.7(6)
O2 C8 C9 C4 179.6(4)
C7 C8 C9 C4 0.3(6)
C6 C7 C10 N2 -177.2(4)
C8 C7 C10 N2 1.4(7)
N2 C11 C12 N1 34.7(6)
N1 C13 C14 C17 -179.5(4)
N1 C13 C14 C15 -2.2(7)
C17 C14 C15 O1 179.8(3)
C13 C14 C15 O1 2.5(6)
C17 C14 C15 C16 1.1(5)
C13 C14 C15 C16 -176.2(4)
O1 C15 C16 C19 -177.8(3)
C14 C15 C16 C19 1.0(6)
C13 C14 C17 C18 175.5(4)
C15 C14 C17 C18 -1.9(6)
C14 C17 C18 C19 0.6(7)
C15 C16 C19 O3 178.4(4)
C15 C16 C19 C18 -2.4(6)
C17 C18 C19 O3 -179.1(4)
C17 C18 C19 C16 1.5(6)
O3 C20 C21 O5 -22.9(6)
O3 C20 C21 O6 156.8(3)
C14 C13 N1 C12 174.8(4)
C14 C13 N1 Cu1 0.4(6)
C11 C12 N1 C13 158.0(4)
C11 C12 N1 Cu1 -26.8(5)
O1 Cu1 N1 C13 0.8(4)
N2 Cu1 N1 C13 -175.9(4)
O1 Cu1 N1 C12 -174.0(3)
N2 Cu1 N1 C12 9.3(3)
C7 C10 N2 C11 173.2(4)
C7 C10 N2 Cu1 -4.0(6)
C12 C11 N2 C10 154.5(4)
C12 C11 N2 Cu1 -28.0(5)
O2 Cu1 N2 C10 2.8(4)
N1 Cu1 N2 C10 -172.3(4)
O2 Cu1 N2 C11 -174.6(3)
N1 Cu1 N2 C11 10.3(3)
C16 C15 O1 Cu1 177.8(3)
C14 C15 O1 Cu1 -0.9(5)
O2 Cu1 O1 C15 -175.7(3)
N1 Cu1 O1 C15 -0.6(3)
C9 C8 O2 Cu1 178.0(3)
C7 C8 O2 Cu1 -2.7(5)
O1 Cu1 O2 C8 -176.5(3)
N2 Cu1 O2 C8 0.4(3)
C16 C19 O3 C20 -7.3(6)
C18 C19 O3 C20 173.4(4)
C21 C20 O3 C19 -65.3(5)
C9 C4 O4 C3 -1.7(6)
C5 C4 O4 C3 177.9(4)
C2 C3 O4 C4 178.6(3)
O5 C21 O6 C22 -7.4(6)
C20 C21 O6 C22 172.9(4)
O8 C2 O7 C1 -3.5(7)
C3 C2 O7 C1 177.3(4)
